data_4123790
loop_
_publ_author_name
'Liu, Tao'
'Mei, Tian-Sheng'
'Yu, Jin-Quan'

_publ_section_title
;
 \g,\d,\e-C(sp(3))-H Functionalization through Directed Radical
 H-Abstraction.
;
_journal_issue 18
_journal_name_full 'Journal of the American Chemical Society'
_journal_page_first 5871
_journal_page_last 5874
_journal_paper_doi 10.1021/jacs.5b02065
_journal_volume 137
_journal_year 2015
_chemical_formula_sum 'C15 H14 F3 N O3 S'
_chemical_formula_weight 345.33
_chemical_name_common TL-1-2
_chemical_name_systematic
; 
 ? 
;
_space_group_crystal_system monoclinic
_space_group_IT_number 14
_space_group_name_Hall '-P 2yn'
_space_group_name_H-M_alt 'P 1 21/n 1'
_symmetry_space_group_name_Hall '-P 2yn'
_symmetry_space_group_name_H-M 'P 1 21/n 1'
_atom_sites_solution_hydrogens geom
_audit_creation_method SHELXL-2013
_cell_angle_alpha 90
_cell_angle_beta 106.356(2)
_cell_angle_gamma 90
_cell_formula_units_Z 4
_cell_length_a 8.2394(5)
_cell_length_b 16.8092(7)
_cell_length_c 10.9777(5)
_cell_measurement_reflns_used 2924
_cell_measurement_temperature 100(2)
_cell_measurement_theta_max 25.38
_cell_measurement_theta_min 2.75
_cell_volume 1458.86(13)
_computing_cell_refinement 'Bruker SAINT'
_computing_data_collection 'Bruker APEX2'
_computing_data_reduction 'Bruker SAINT'
_computing_molecular_graphics 'Bruker SHELXTL'
_computing_publication_material 'Bruker SHELXTL'
_computing_structure_refinement 'SHELXL-2013 (Sheldrick, 2013)'
_computing_structure_solution 'SHELXS-97 (Sheldrick 2008)'
_diffrn_ambient_temperature 100(2)
_diffrn_measured_fraction_theta_full 0.997
_diffrn_measured_fraction_theta_max 0.998
_diffrn_measurement_device_type 'Bruker APEX-II CCD'
_diffrn_measurement_method '\f and \w scans'
_diffrn_radiation_type MoK\a
_diffrn_radiation_wavelength 0.71073
_diffrn_reflns_av_R_equivalents 0.0215
_diffrn_reflns_av_unetI/netI 0.0229
_diffrn_reflns_laue_measured_fraction_full 0.997
_diffrn_reflns_laue_measured_fraction_max 0.998
_diffrn_reflns_limit_h_max 9
_diffrn_reflns_limit_h_min -6
_diffrn_reflns_limit_k_max 18
_diffrn_reflns_limit_k_min -20
_diffrn_reflns_limit_l_max 13
_diffrn_reflns_limit_l_min -12
_diffrn_reflns_number 8451
_diffrn_reflns_point_group_measured_fraction_full 0.997
_diffrn_reflns_point_group_measured_fraction_max 0.998
_diffrn_reflns_theta_full 25.000
_diffrn_reflns_theta_max 25.344
_diffrn_reflns_theta_min 2.282
_exptl_absorpt_coefficient_mu 0.270
_exptl_absorpt_correction_T_max 0.940
_exptl_absorpt_correction_T_min 0.910
_exptl_absorpt_correction_type multi-scan
_exptl_absorpt_process_details SADABS
_exptl_crystal_colour colourless
_exptl_crystal_density_diffrn 1.572
_exptl_crystal_description block
_exptl_crystal_F_000 712
_exptl_crystal_size_max 0.300
_exptl_crystal_size_mid 0.270
_exptl_crystal_size_min 0.240
_refine_diff_density_max 0.667
_refine_diff_density_min -0.412
_refine_diff_density_rms 0.054
_refine_ls_extinction_method none
_refine_ls_goodness_of_fit_ref 1.095
_refine_ls_hydrogen_treatment constr
_refine_ls_matrix_type full
_refine_ls_number_parameters 200
_refine_ls_number_reflns 2664
_refine_ls_number_restraints 0
_refine_ls_restrained_S_all 1.095
_refine_ls_R_factor_all 0.0434
_refine_ls_R_factor_gt 0.0382
_refine_ls_shift/su_max 0.002
_refine_ls_shift/su_mean 0.000
_refine_ls_structure_factor_coef Fsqd
_refine_ls_weighting_details 'w=1/[\s^2^(Fo^2^)+(0.0350P)^2^+1.4300P] where P=(Fo^2^+2Fc^2^)/3'
_refine_ls_weighting_scheme calc
_refine_ls_wR_factor_gt 0.0915
_refine_ls_wR_factor_ref 0.0944
_reflns_Friedel_coverage 0.000
_reflns_number_gt 2390
_reflns_number_total 2664
_reflns_threshold_expression 'I > 2\s(I)'
_cod_data_source_file ja5b02065_si_003.cif
_cod_data_source_block yu37
_cod_database_code 4123790
_shelx_space_group_comment
; 
The symmetry employed for this shelxl refinement is uniquely defined 
by the following loop, which should always be used as a source of 
symmetry information in preference to the above space-group names. 
They are only intended as comments. 
;
_shelx_estimated_absorpt_t_min 0.923
_shelx_estimated_absorpt_t_max 0.938
_shelxl_version_number 2013-3

loop_
_space_group_symop_operation_xyz
'x, y, z'
'-x+1/2, y+1/2, -z+1/2'
'-x, -y, -z'
'x-1/2, -y-1/2, z-1/2'

loop_
_atom_site_label
_atom_site_type_symbol
_atom_site_fract_x
_atom_site_fract_y
_atom_site_fract_z
_atom_site_U_iso_or_equiv
_atom_site_adp_type
_atom_site_occupancy
_atom_site_site_symmetry_order
_atom_site_calc_flag
_atom_site_refinement_flags_posn
_atom_site_refinement_flags_adp
S1 S 0.67727(6) 0.70628(3) 0.02059(5) 0.01897(15) Uani 1 1 d . .
F1 F 0.77623(17) 1.06926(7) -0.18453(13) 0.0353(3) Uani 1 1 d . .
F2 F 0.53776(17) 1.08596(8) -0.14536(14) 0.0374(4) Uani 1 1 d . .
F3 F 0.7692(2) 1.09913(8) 0.00370(14) 0.0422(4) Uani 1 1 d . .
O1 O 0.59544(18) 0.66634(9) -0.09471(13) 0.0240(3) Uani 1 1 d . .
O2 O 0.84045(18) 0.68122(9) 0.09552(14) 0.0244(3) Uani 1 1 d . .
O3 O 0.70714(18) 0.77147(9) 0.28088(14) 0.0272(4) Uani 1 1 d . .
N1 N 0.5423(2) 0.70260(10) 0.10824(16) 0.0206(4) Uani 1 1 d . .
C1 C 0.6921(3) 1.05502(13) -0.0988(2) 0.0262(5) Uani 1 1 d . .
C2 C 0.6883(3) 0.96830(12) -0.0676(2) 0.0217(4) Uani 1 1 d . .
C3 C 0.8106(3) 0.93738(13) 0.0363(2) 0.0234(5) Uani 1 1 d . .
H5 H 0.8946 0.9713 0.0875 0.028 Uiso 1 1 calc R U
C4 C 0.8098(3) 0.85694(12) 0.0651(2) 0.0220(4) Uani 1 1 d . .
H6 H 0.8924 0.8351 0.1358 0.026 Uiso 1 1 calc R U
C5 C 0.6851(2) 0.80929(12) -0.01213(19) 0.0192(4) Uani 1 1 d . .
C7 C 0.3728(2) 0.66524(13) 0.0664(2) 0.0227(5) Uani 1 1 d . .
H11 H 0.3194 0.6768 -0.0255 0.027 Uiso 1 1 calc R U
C8 C 0.3782(3) 0.57631(13) 0.0887(2) 0.0239(5) Uani 1 1 d . .
C9 C 0.2133(3) 0.53571(15) 0.0246(2) 0.0361(6) Uani 1 1 d . .
H14 H 0.2231 0.4787 0.0440 0.054 Uiso 1 1 calc R U
H2 H 0.1866 0.5434 -0.0674 0.054 Uiso 1 1 calc R U
H1 H 0.1230 0.5586 0.0555 0.054 Uiso 1 1 calc R U
C10 C 0.5646(3) 0.91974(12) -0.1450(2) 0.0240(5) Uani 1 1 d . .
H3 H 0.4828 0.9413 -0.2164 0.029 Uiso 1 1 calc R U
C11 C 0.5625(3) 0.83906(12) -0.11621(19) 0.0219(4) Uani 1 1 d . .
H4 H 0.4785 0.8049 -0.1671 0.026 Uiso 1 1 calc R U
C12 C 0.5749(3) 0.73934(12) 0.2270(2) 0.0237(5) Uani 1 1 d . .
C13 C 0.4169(3) 0.73002(14) 0.2695(2) 0.0289(5) Uani 1 1 d . .
H7 H 0.3908 0.7798 0.3083 0.035 Uiso 1 1 calc R U
H8 H 0.4300 0.6863 0.3319 0.035 Uiso 1 1 calc R U
C14 C 0.2784(3) 0.71072(13) 0.1479(2) 0.0275(5) Uani 1 1 d . .
H10 H 0.2262 0.7599 0.1047 0.033 Uiso 1 1 calc R U
H9 H 0.1893 0.6772 0.1661 0.033 Uiso 1 1 calc R U
C15 C 0.5132(3) 0.53773(13) 0.1573(2) 0.0287(5) Uani 1 1 d . .
H12 H 0.5088 0.4818 0.1679 0.034 Uiso 1 1 calc R U
H13 H 0.6145 0.5660 0.1959 0.034 Uiso 1 1 calc R U

loop_
_atom_site_aniso_label
_atom_site_aniso_U_11
_atom_site_aniso_U_22
_atom_site_aniso_U_33
_atom_site_aniso_U_23
_atom_site_aniso_U_13
_atom_site_aniso_U_12
S1 0.0190(3) 0.0197(3) 0.0190(3) -0.00028(19) 0.0064(2) -0.00136(19)
F1 0.0431(8) 0.0263(7) 0.0466(8) 0.0075(6) 0.0289(7) 0.0009(6)
F2 0.0303(7) 0.0248(7) 0.0599(9) 0.0091(6) 0.0171(7) 0.0065(6)
F3 0.0617(10) 0.0232(7) 0.0392(8) -0.0059(6) 0.0101(7) -0.0079(7)
O1 0.0257(8) 0.0261(8) 0.0201(7) -0.0004(6) 0.0064(6) -0.0063(6)
O2 0.0217(8) 0.0247(8) 0.0271(8) 0.0009(6) 0.0073(6) 0.0021(6)
O3 0.0236(8) 0.0340(9) 0.0227(8) -0.0062(7) 0.0043(6) -0.0036(7)
N1 0.0203(9) 0.0231(9) 0.0186(8) 0.0001(7) 0.0061(7) -0.0030(7)
C1 0.0263(11) 0.0237(11) 0.0314(12) 0.0000(9) 0.0126(10) -0.0010(9)
C2 0.0231(10) 0.0187(10) 0.0269(11) -0.0017(9) 0.0127(9) -0.0002(8)
C3 0.0218(10) 0.0240(11) 0.0257(11) -0.0052(9) 0.0087(9) -0.0035(8)
C4 0.0205(10) 0.0252(11) 0.0209(10) -0.0014(8) 0.0070(8) 0.0001(8)
C5 0.0190(10) 0.0210(10) 0.0211(10) 0.0008(8) 0.0112(8) -0.0001(8)
C7 0.0163(10) 0.0271(11) 0.0238(11) 0.0032(9) 0.0041(8) -0.0033(8)
C8 0.0262(11) 0.0262(11) 0.0218(11) -0.0012(9) 0.0107(9) -0.0050(9)
C9 0.0318(13) 0.0329(13) 0.0431(14) -0.0047(11) 0.0095(11) -0.0107(10)
C10 0.0229(11) 0.0235(11) 0.0261(11) 0.0013(9) 0.0075(9) 0.0011(8)
C11 0.0209(10) 0.0237(11) 0.0226(10) -0.0032(9) 0.0086(8) -0.0038(8)
C12 0.0274(11) 0.0227(11) 0.0212(11) 0.0030(9) 0.0070(9) 0.0031(9)
C13 0.0304(12) 0.0299(12) 0.0304(12) -0.0003(10) 0.0150(10) 0.0014(9)
C14 0.0240(11) 0.0242(11) 0.0377(13) 0.0050(10) 0.0141(10) 0.0007(9)
C15 0.0354(13) 0.0231(11) 0.0278(12) 0.0023(9) 0.0092(10) -0.0047(9)

loop_
_atom_type_symbol
_atom_type_description
_atom_type_scat_dispersion_real
_atom_type_scat_dispersion_imag
_atom_type_scat_source
C C 0.0033 0.0016 'International Tables Vol C Tables 4.2.6.8 and 6.1.1.4'
H H 0.0000 0.0000 'International Tables Vol C Tables 4.2.6.8 and 6.1.1.4'
O O 0.0106 0.0060 'International Tables Vol C Tables 4.2.6.8 and 6.1.1.4'
F F 0.0171 0.0103 'International Tables Vol C Tables 4.2.6.8 and 6.1.1.4'
S S 0.1246 0.1234 'International Tables Vol C Tables 4.2.6.8 and 6.1.1.4'
N N 0.0061 0.0033 'International Tables Vol C Tables 4.2.6.8 and 6.1.1.4'

loop_
_geom_angle_atom_site_label_1
_geom_angle_atom_site_label_2
_geom_angle_atom_site_label_3
_geom_angle
O1 S1 O2 120.43(9)
O1 S1 N1 105.68(9)
O2 S1 N1 109.27(9)
O1 S1 C5 108.39(9)
O2 S1 C5 108.82(9)
N1 S1 C5 102.82(9)
C12 N1 C7 113.12(17)
C12 N1 S1 122.58(14)
C7 N1 S1 124.19(14)
F2 C1 F1 106.72(18)
F2 C1 F3 106.20(18)
F1 C1 F3 105.86(17)
F2 C1 C2 112.76(18)
F1 C1 C2 112.54(18)
F3 C1 C2 112.25(18)
C10 C2 C3 121.16(19)
C10 C2 C1 119.27(19)
C3 C2 C1 119.55(19)
C4 C3 C2 120.08(19)
C5 C4 C3 118.23(19)
C4 C5 C11 122.47(19)
C4 C5 S1 120.20(16)
C11 C5 S1 117.34(15)
N1 C7 C8 112.72(17)
N1 C7 C14 101.26(16)
C8 C7 C14 113.12(17)
C15 C8 C9 123.1(2)
C15 C8 C7 123.89(19)
C9 C8 C7 112.98(19)
C2 C10 C11 119.1(2)
C5 C11 C10 119.00(19)
O3 C12 N1 124.2(2)
O3 C12 C13 129.1(2)
N1 C12 C13 106.65(18)
C12 C13 C14 104.42(18)
C13 C14 C7 103.75(17)

loop_
_geom_bond_atom_site_label_1
_geom_bond_atom_site_label_2
_geom_bond_distance
S1 O1 1.4236(15)
S1 O2 1.4279(15)
S1 N1 1.6640(17)
S1 C5 1.773(2)
F1 C1 1.338(2)
F2 C1 1.335(3)
F3 C1 1.348(3)
O3 C12 1.211(3)
N1 C12 1.398(3)
N1 C7 1.482(2)
C1 C2 1.500(3)
C2 C10 1.392(3)
C2 C3 1.392(3)
C3 C4 1.389(3)
C4 C5 1.387(3)
C5 C11 1.388(3)
C7 C8 1.513(3)
C7 C14 1.543(3)
C8 C15 1.324(3)
C8 C9 1.506(3)
C10 C11 1.394(3)
C12 C13 1.509(3)
C13 C14 1.527(3)
